data_7025038
loop_
_publ_author_name
'Ermolaev, Vadim'
'Miluykov, Vasiliy'
'Rizvanov, Ildar'
'Krivolapov, Dmitriy'
'Zvereva, Elena'
'Katsyuba, Sergey'
'Sinyashin, Oleg'
'Schmutzler, Reinhard'

_publ_section_title
;
 Phosphonium ionic liquids based on bulky phosphines: synthesis, structure
 and properties.
;
_journal_issue 23
_journal_name_full 'Dalton transactions (Cambridge, England : 2003)'
_journal_page_first 5564
_journal_page_last 5571
_journal_paper_doi 10.1039/b924636c
_journal_volume 39
_journal_year 2010
_chemical_formula_sum 'C28 H54 B F4 P'
_chemical_formula_weight 508.49
_chemical_name_common
;
Decyl(tricyclohexyl)phosphonium terafluoroborate
;
_chemical_name_systematic
;
Decyl(tricyclohexyl)phosphonium terafluoroborate
;
_space_group_IT_number 14
_symmetry_cell_setting monoclinic
_symmetry_Int_Tables_number 14
_symmetry_space_group_name_Hall '-P 2yab'
_symmetry_space_group_name_H-M 'P 1 21/a 1'
_atom_sites_solution_hydrogens geom
_atom_sites_solution_primary direct
_atom_sites_solution_secondary difmap
_audit_creation_method SHELXL-97
_cell_angle_alpha 90.00
_cell_angle_beta 94.89(4)
_cell_angle_gamma 90.00
_cell_formula_units_Z 4
_cell_length_a 10.106(5)
_cell_length_b 28.737(9)
_cell_length_c 10.433(5)
_cell_measurement_reflns_used 25
_cell_measurement_temperature 293(2)
_cell_measurement_theta_max 18
_cell_measurement_theta_min 16
_cell_volume 3019(2)
_computing_cell_refinement CAD4_(Enraf-Nonius,_1977)
_computing_data_collection CAD4_(Enraf-Nonius,_1977)
_computing_data_reduction process_MolEN_(Fair,_1990)
_computing_structure_refinement 'SHELXL-97 (Sheldrick, 1997)'
_computing_structure_solution Direct_methods_(SIR,_Burla_et_al.,_1989)
_diffrn_ambient_temperature 293(2)
_diffrn_measured_fraction_theta_full 0.991
_diffrn_measured_fraction_theta_max 0.991
_diffrn_measurement_device_type 'Enraf-Nonius CAD4'
_diffrn_measurement_method \w\2\q
_diffrn_radiation_monochromator graphite
_diffrn_radiation_probe x-ray
_diffrn_radiation_type MoK\a
_diffrn_radiation_wavelength 0.71069
_diffrn_reflns_av_R_equivalents 0.0374
_diffrn_reflns_av_sigmaI/netI 0.0847
_diffrn_reflns_limit_h_max 12
_diffrn_reflns_limit_h_min -12
_diffrn_reflns_limit_k_max 35
_diffrn_reflns_limit_k_min 0
_diffrn_reflns_limit_l_max 13
_diffrn_reflns_limit_l_min 0
_diffrn_reflns_number 6376
_diffrn_reflns_theta_full 26.29
_diffrn_reflns_theta_max 26.29
_diffrn_reflns_theta_min 2.79
_diffrn_source 'fine-focus sealed tube'
_diffrn_source_type 'Enraf-Nonius CAD4'
_diffrn_standards_interval_time 7200
_diffrn_standards_number 3
_exptl_absorpt_coefficient_mu 0.130
_exptl_absorpt_correction_type none
_exptl_crystal_colour colorless
_exptl_crystal_density_diffrn 1.119
_exptl_crystal_density_method 'not measured'
_exptl_crystal_description prism
_exptl_crystal_F_000 1112
_exptl_crystal_size_max 0.20
_exptl_crystal_size_mid 0.20
_exptl_crystal_size_min 0.10
_refine_diff_density_max 0.306
_refine_diff_density_min -0.241
_refine_diff_density_rms 0.048
_refine_ls_extinction_method none
_refine_ls_goodness_of_fit_ref 1.006
_refine_ls_hydrogen_treatment constr
_refine_ls_matrix_type full
_refine_ls_number_parameters 360
_refine_ls_number_reflns 6050
_refine_ls_number_restraints 15
_refine_ls_restrained_S_all 1.025
_refine_ls_R_factor_all 0.1834
_refine_ls_R_factor_gt 0.0700
_refine_ls_shift/su_max 0.000
_refine_ls_shift/su_mean 0.000
_refine_ls_structure_factor_coef Fsqd
_refine_ls_weighting_details 'calc w=1/[\s^2^(Fo^2^)+(0.1116P)^2^+0.4181P] where P=(Fo^2^+2Fc^2^)/3'
_refine_ls_weighting_scheme calc
_refine_ls_wR_factor_gt 0.1780
_refine_ls_wR_factor_ref 0.2290
_reflns_number_gt 2857
_reflns_number_total 6050
_reflns_threshold_expression >2sigma(I)
_cod_data_source_file b924636c.txt
_cod_data_source_block m52
_cod_original_sg_symbol_H-M 'P 21/a'
_cod_database_code 7025038

loop_
_symmetry_equiv_pos_as_xyz
'x, y, z'
'-x+1/2, y+1/2, -z'
'-x, -y, -z'
'x-1/2, -y-1/2, z'

loop_
_atom_site_label
_atom_site_type_symbol
_atom_site_fract_x
_atom_site_fract_y
_atom_site_fract_z
_atom_site_U_iso_or_equiv
_atom_site_adp_type
_atom_site_occupancy
_atom_site_symmetry_multiplicity
_atom_site_calc_flag
_atom_site_refinement_flags
_atom_site_disorder_assembly
_atom_site_disorder_group
B1 B 0.2516(6) 0.0321(2) 0.2095(7) 0.0856(15) Uani 1 1 d . . .
C13 C 0.7685(3) 0.10990(11) 0.0893(3) 0.0525(8) Uani 1 1 d . . .
H13 H 0.7568 0.1430 0.1082 0.063 Uiso 1 1 calc R . .
C1 C 0.8193(3) 0.01877(11) 0.2218(3) 0.0541(8) Uani 1 1 d . . .
H1 H 0.8703 0.0166 0.1462 0.065 Uiso 1 1 calc R . .
C7 C 0.6355(3) 0.08902(11) 0.3251(3) 0.0545(8) Uani 1 1 d . . .
H7 H 0.5660 0.0702 0.2790 0.065 Uiso 1 1 calc R . .
C14 C 0.6470(4) 0.09551(14) 0.0007(3) 0.0660(10) Uani 1 1 d . . .
H141 H 0.6566 0.0635 -0.0266 0.079 Uiso 1 1 calc R . .
H124 H 0.5677 0.0977 0.0466 0.079 Uiso 1 1 calc R . .
C6 C 0.9070(4) -0.00309(13) 0.3334(4) 0.0730(11) Uani 1 1 d . . .
H61 H 0.9890 0.0144 0.3480 0.088 Uiso 1 1 calc R . .
H62 H 0.8613 -0.0019 0.4114 0.088 Uiso 1 1 calc R . .
C2 C 0.6934(4) -0.00980(13) 0.1896(4) 0.0775(11) Uani 1 1 d . . .
H21 H 0.6386 -0.0089 0.2616 0.093 Uiso 1 1 calc R . .
H22 H 0.6428 0.0035 0.1153 0.093 Uiso 1 1 calc R . .
C18 C 0.8951(4) 0.10645(13) 0.0168(3) 0.0641(10) Uani 1 1 d . . .
H181 H 0.9717 0.1161 0.0729 0.077 Uiso 1 1 calc R . .
H182 H 0.9087 0.0745 -0.0088 0.077 Uiso 1 1 calc R . .
C19 C 0.9289(3) 0.10495(12) 0.3348(3) 0.0599(9) Uani 1 1 d . . .
H191 H 0.9325 0.0918 0.4207 0.072 Uiso 1 1 calc R . .
H192 H 1.0074 0.0942 0.2961 0.072 Uiso 1 1 calc R . .
C20 C 0.9399(4) 0.15724(14) 0.3487(4) 0.0804(12) Uani 1 1 d . . .
H201 H 0.9426 0.1711 0.2641 0.097 Uiso 1 1 calc R . .
H202 H 0.8616 0.1690 0.3856 0.097 Uiso 1 1 calc R . .
C12 C 0.5850(4) 0.13943(12) 0.3219(4) 0.0646(10) Uani 1 1 d . . .
H121 H 0.6521 0.1595 0.3647 0.078 Uiso 1 1 calc R . .
H122 H 0.5693 0.1496 0.2333 0.078 Uiso 1 1 calc R . .
C10 C 0.4738(5) 0.12528(15) 0.5238(4) 0.0833(13) Uani 1 1 d . . .
H102 H 0.5366 0.1447 0.5750 0.100 Uiso 1 1 calc R . .
H101 H 0.3892 0.1269 0.5611 0.100 Uiso 1 1 calc R . .
C9 C 0.5223(4) 0.07579(15) 0.5278(4) 0.0830(12) Uani 1 1 d . . .
H91 H 0.4551 0.0559 0.4843 0.100 Uiso 1 1 calc R . .
H92 H 0.5363 0.0656 0.6166 0.100 Uiso 1 1 calc R . .
C11 C 0.4577(4) 0.14347(14) 0.3876(4) 0.0736(11) Uani 1 1 d . . .
H111 H 0.4307 0.1759 0.3887 0.088 Uiso 1 1 calc R . .
H112 H 0.3881 0.1261 0.3390 0.088 Uiso 1 1 calc R . .
C16 C 0.7593(5) 0.12556(16) -0.1879(4) 0.0838(12) Uani 1 1 d . . .
H161 H 0.7693 0.0946 -0.2226 0.101 Uiso 1 1 calc R . .
H162 H 0.7504 0.1472 -0.2594 0.101 Uiso 1 1 calc R . .
C5 C 0.9379(4) -0.05314(14) 0.3018(4) 0.0807(12) Uani 1 1 d . . .
H51 H 0.9911 -0.0539 0.2287 0.097 Uiso 1 1 calc R . .
H52 H 0.9896 -0.0671 0.3744 0.097 Uiso 1 1 calc R . .
C17 C 0.8806(4) 0.13760(13) -0.1019(4) 0.0729(11) Uani 1 1 d . . .
H171 H 0.8753 0.1698 -0.0752 0.087 Uiso 1 1 calc R . .
H172 H 0.9586 0.1343 -0.1493 0.087 Uiso 1 1 calc R . .
C15 C 0.6340(4) 0.12729(16) -0.1160(4) 0.0818(12) Uani 1 1 d . . .
H151 H 0.6188 0.1590 -0.0887 0.098 Uiso 1 1 calc R . .
H152 H 0.5581 0.1177 -0.1732 0.098 Uiso 1 1 calc R . .
C8 C 0.6509(4) 0.07087(14) 0.4640(3) 0.0747(11) Uani 1 1 d . . .
H81 H 0.6769 0.0384 0.4639 0.090 Uiso 1 1 calc R . .
H82 H 0.7206 0.0882 0.5128 0.090 Uiso 1 1 calc R . .
C22 C 1.0753(5) 0.22264(16) 0.4545(6) 0.1151(18) Uani 1 1 d . B .
H221 H 1.0865 0.2377 0.3729 0.138 Uiso 1 1 calc R . .
H222 H 0.9934 0.2342 0.4847 0.138 Uiso 1 1 calc R . .
C4 C 0.8139(5) -0.08111(15) 0.2711(5) 0.0920(14) Uani 1 1 d . . .
H41 H 0.8375 -0.1127 0.2493 0.110 Uiso 1 1 calc R . .
H42 H 0.7638 -0.0824 0.3463 0.110 Uiso 1 1 calc R . .
C3 C 0.7294(5) -0.06011(15) 0.1612(5) 0.0973(15) Uani 1 1 d . . .
H32 H 0.6488 -0.0782 0.1451 0.117 Uiso 1 1 calc R . .
H31 H 0.7770 -0.0611 0.0843 0.117 Uiso 1 1 calc R . .
C21 C 1.0608(4) 0.17171(14) 0.4317(5) 0.0932(14) Uani 1 1 d . . .
H211 H 1.0596 0.1563 0.5143 0.112 Uiso 1 1 calc R . .
H212 H 1.1386 0.1607 0.3923 0.112 Uiso 1 1 calc R . .
P1 P 0.78609(8) 0.08042(3) 0.24345(8) 0.0504(3) Uani 1 1 d . . .
F3 F 0.1695(10) 0.0070(3) 0.1267(11) 0.127(4) Uani 0.629(13) 1 d P A 1
F4 F 0.2469(13) 0.0178(7) 0.3273(10) 0.189(7) Uani 0.629(13) 1 d P A 1
F1 F 0.3684(7) 0.0292(5) 0.1717(12) 0.150(5) Uani 0.629(13) 1 d P A 1
F2 F 0.2075(9) 0.0763(2) 0.1960(11) 0.138(3) Uani 0.629(13) 1 d P A 1
F1A F 0.317(3) -0.0057(8) 0.232(3) 0.296(15) Uani 0.371(13) 1 d P A 2
F2A F 0.1411(18) 0.0269(10) 0.1378(17) 0.183(12) Uani 0.371(13) 1 d P A 2
F4A F 0.348(3) 0.0594(11) 0.163(2) 0.211(15) Uani 0.371(13) 1 d P A 2
F5A F 0.2212(15) 0.0471(10) 0.325(2) 0.187(15) Uani 0.371(13) 1 d P A 2
C23 C 1.1858(7) 0.2369(2) 0.5469(8) 0.140(2) Uani 1 1 d D . .
H231 H 1.2674 0.2313 0.5067 0.168 Uiso 0.454(9) 1 calc PR B 1
H232 H 1.1788 0.2702 0.5584 0.168 Uiso 0.454(9) 1 calc PR B 1
H233 H 1.2675 0.2249 0.5170 0.168 Uiso 0.546(9) 1 d PR B 2
H234 H 1.1914 0.2705 0.5445 0.168 Uiso 0.546(9) 1 d PR B 2
C24 C 1.202(4) 0.2163(6) 0.6727(17) 0.164(8) Uani 0.454(9) 1 d PD B 1
H24A H 1.1199 0.1994 0.6824 0.196 Uiso 0.454(9) 1 calc PR B 1
H24B H 1.2706 0.1930 0.6692 0.196 Uiso 0.454(9) 1 calc PR B 1
C27 C 1.258(5) 0.2321(11) 1.024(3) 0.283(12) Uani 0.454(9) 1 d PD B 1
H27A H 1.3186 0.2569 1.0536 0.339 Uiso 0.454(9) 1 calc PR B 1
H27B H 1.1693 0.2449 1.0139 0.339 Uiso 0.454(9) 1 calc PR B 1
C25 C 1.230(4) 0.2402(5) 0.7886(19) 0.187(6) Uani 0.454(9) 1 d PD B 1
H25A H 1.1479 0.2522 0.8163 0.224 Uiso 0.454(9) 1 calc PR B 1
H25B H 1.2857 0.2667 0.7718 0.224 Uiso 0.454(9) 1 calc PR B 1
C26 C 1.2963(19) 0.2141(9) 0.894(2) 0.173(6) Uani 0.454(9) 1 d PD B 1
H26A H 1.3917 0.2166 0.8910 0.207 Uiso 0.454(9) 1 calc PR B 1
H26B H 1.2722 0.1816 0.8852 0.207 Uiso 0.454(9) 1 calc PR B 1
C28 C 1.263(4) 0.1957(9) 1.121(3) 0.264(10) Uani 0.454(9) 1 d PD B 1
H28A H 1.2582 0.2094 1.2042 0.396 Uiso 0.454(9) 1 calc PR B 1
H28B H 1.3450 0.1788 1.1194 0.396 Uiso 0.454(9) 1 calc PR B 1
H28C H 1.1897 0.1749 1.1028 0.396 Uiso 0.454(9) 1 calc PR B 1
C26A C 1.2123(16) 0.2192(8) 0.9223(17) 0.173(6) Uani 0.546(9) 1 d PD B 2
H26C H 1.1706 0.2484 0.9430 0.207 Uiso 0.546(9) 1 calc PR B 2
H26D H 1.1456 0.1950 0.9235 0.207 Uiso 0.546(9) 1 calc PR B 2
C24A C 1.157(3) 0.2315(6) 0.6832(15) 0.164(8) Uani 0.546(9) 1 d PD B 2
H24C H 1.1111 0.2597 0.7051 0.196 Uiso 0.546(9) 1 calc PR B 2
H24D H 1.0926 0.2065 0.6844 0.196 Uiso 0.546(9) 1 calc PR B 2
C25A C 1.255(3) 0.2226(4) 0.7897(19) 0.187(6) Uani 0.546(9) 1 d PD B 2
H25C H 1.3209 0.2471 0.7898 0.224 Uiso 0.546(9) 1 calc PR B 2
H25D H 1.2993 0.1937 0.7716 0.224 Uiso 0.546(9) 1 calc PR B 2
C27A C 1.318(3) 0.2092(11) 1.023(2) 0.283(12) Uani 0.546(9) 1 d PD B 2
H27C H 1.3285 0.1758 1.0328 0.339 Uiso 0.546(9) 1 calc PR B 2
H27D H 1.4015 0.2219 0.9985 0.339 Uiso 0.546(9) 1 calc PR B 2
C28A C 1.286(3) 0.2297(8) 1.143(2) 0.264(10) Uani 0.546(9) 1 d PD B 2
H28D H 1.3390 0.2153 1.2132 0.396 Uiso 0.546(9) 1 calc PR B 2
H28E H 1.1937 0.2248 1.1539 0.396 Uiso 0.546(9) 1 calc PR B 2
H28F H 1.3044 0.2624 1.1426 0.396 Uiso 0.546(9) 1 calc PR B 2

loop_
_atom_site_aniso_label
_atom_site_aniso_U_11
_atom_site_aniso_U_22
_atom_site_aniso_U_33
_atom_site_aniso_U_23
_atom_site_aniso_U_13
_atom_site_aniso_U_12
B1 0.069(4) 0.086(4) 0.101(5) -0.007(4) -0.001(3) 0.004(3)
C13 0.055(2) 0.052(2) 0.0505(19) 0.0032(15) 0.0080(16) 0.0018(15)
C1 0.059(2) 0.053(2) 0.0502(19) -0.0031(16) 0.0052(16) 0.0042(16)
C7 0.0515(19) 0.062(2) 0.0501(19) -0.0014(16) 0.0021(15) 0.0022(16)
C14 0.061(2) 0.084(3) 0.052(2) 0.0053(19) 0.0001(18) -0.0069(19)
C6 0.085(3) 0.066(3) 0.067(2) 0.0020(19) 0.001(2) 0.015(2)
C2 0.069(3) 0.059(2) 0.103(3) -0.003(2) 0.002(2) -0.0090(19)
C18 0.068(2) 0.064(2) 0.061(2) 0.0012(18) 0.0119(18) 0.0015(18)
C19 0.058(2) 0.061(2) 0.059(2) -0.0002(17) -0.0004(17) -0.0018(17)
C20 0.071(3) 0.072(3) 0.096(3) -0.018(2) -0.007(2) -0.006(2)
C12 0.068(2) 0.063(2) 0.065(2) -0.0029(18) 0.0154(19) 0.0090(18)
C10 0.085(3) 0.092(3) 0.077(3) -0.009(2) 0.032(2) 0.008(2)
C9 0.089(3) 0.096(3) 0.068(3) 0.011(2) 0.032(2) 0.005(2)
C11 0.067(2) 0.070(3) 0.085(3) -0.009(2) 0.018(2) 0.0116(19)
C16 0.101(3) 0.093(3) 0.058(2) 0.018(2) 0.011(2) 0.003(3)
C5 0.096(3) 0.066(3) 0.080(3) 0.011(2) 0.007(2) 0.023(2)
C17 0.088(3) 0.068(2) 0.066(2) 0.011(2) 0.026(2) -0.006(2)
C15 0.079(3) 0.107(3) 0.058(2) 0.013(2) -0.005(2) 0.005(2)
C8 0.090(3) 0.084(3) 0.054(2) 0.0084(19) 0.024(2) 0.014(2)
C22 0.101(4) 0.072(3) 0.165(5) -0.004(3) -0.035(4) -0.013(3)
C4 0.099(3) 0.058(2) 0.125(4) 0.011(3) 0.040(3) 0.002(2)
C3 0.092(3) 0.063(3) 0.134(4) -0.009(3) -0.009(3) -0.018(2)
C21 0.083(3) 0.067(3) 0.124(4) -0.012(3) -0.022(3) -0.009(2)
P1 0.0512(5) 0.0542(5) 0.0456(5) -0.0024(4) 0.0040(3) 0.0011(4)
F3 0.122(9) 0.117(5) 0.140(6) -0.042(5) 0.003(5) -0.048(5)
F4 0.162(9) 0.298(17) 0.102(8) 0.078(9) -0.018(6) -0.010(9)
F1 0.052(4) 0.208(12) 0.192(9) -0.039(9) 0.022(4) 0.010(6)
F2 0.124(6) 0.113(5) 0.175(8) -0.041(4) 0.001(5) 0.023(4)
F1A 0.40(4) 0.174(17) 0.32(3) 0.078(16) 0.10(3) 0.151(19)
F2A 0.061(6) 0.37(3) 0.117(12) 0.105(17) -0.010(7) 0.003(14)
F4A 0.21(3) 0.28(3) 0.143(11) 0.004(16) 0.001(13) -0.17(2)
F5A 0.078(7) 0.30(3) 0.19(2) -0.14(2) 0.046(10) -0.020(11)
C23 0.146(5) 0.091(4) 0.179(7) -0.033(4) -0.003(5) -0.021(4)
C24 0.26(2) 0.041(10) 0.175(9) -0.013(7) -0.080(10) -0.005(11)
C27 0.41(4) 0.25(3) 0.199(15) 0.054(18) 0.08(2) 0.14(2)
C25 0.338(18) 0.035(9) 0.184(9) -0.045(8) 0.004(11) 0.018(12)
C26 0.122(12) 0.235(13) 0.153(11) 0.011(10) -0.031(12) -0.026(14)
C28 0.40(3) 0.20(2) 0.173(13) 0.053(17) -0.054(15) -0.08(2)
C26A 0.122(12) 0.235(13) 0.153(11) 0.011(10) -0.031(12) -0.026(14)
C24A 0.26(2) 0.041(10) 0.175(9) -0.013(7) -0.080(10) -0.005(11)
C25A 0.338(18) 0.035(9) 0.184(9) -0.045(8) 0.004(11) 0.018(12)
C27A 0.41(4) 0.25(3) 0.199(15) 0.054(18) 0.08(2) 0.14(2)
C28A 0.40(3) 0.20(2) 0.173(13) 0.053(17) -0.054(15) -0.08(2)

loop_
_atom_type_symbol
_atom_type_description
_atom_type_scat_dispersion_real
_atom_type_scat_dispersion_imag
_atom_type_scat_source
B B 0.0013 0.0007 'International Tables Vol C Tables 4.2.6.8 and 6.1.1.4'
H H 0.0000 0.0000 'International Tables Vol C Tables 4.2.6.8 and 6.1.1.4'
C C 0.0033 0.0016 'International Tables Vol C Tables 4.2.6.8 and 6.1.1.4'
F F 0.0171 0.0103 'International Tables Vol C Tables 4.2.6.8 and 6.1.1.4'
P P 0.1023 0.0942 'International Tables Vol C Tables 4.2.6.8 and 6.1.1.4'

loop_
_geom_angle_atom_site_label_1
_geom_angle_atom_site_label_2
_geom_angle_atom_site_label_3
_geom_angle
F1 B1 F1A 61.8(14)
F1 B1 F2A 125.8(13)
F1A B1 F2A 114.5(17)
F1 B1 F4 112.3(10)
F1A B1 F4 67.4(11)
F2A B1 F4 114.2(10)
F1 B1 F5A 125.9(10)
F1A B1 F5A 104.9(15)
F2A B1 F5A 107.7(13)
F4 B1 F5A 39.0(12)
F1 B1 F2 109.5(8)
F1A B1 F2 167.5(17)
F2A B1 F2 77.8(13)
F4 B1 F2 111.0(9)
F5A B1 F2 72.1(13)
F1 B1 F3 107.4(9)
F1A B1 F3 87.0(16)
F2A B1 F3 28.5(13)
F4 B1 F3 111.4(9)
F5A B1 F3 124.8(10)
F2 B1 F3 104.8(7)
F1 B1 F4A 39.4(12)
F1A B1 F4A 100.4(16)
F2A B1 F4A 117.7(14)
F4 B1 F4A 126.8(12)
F5A B1 F4A 110.9(14)
F2 B1 F4A 70.2(14)
F3 B1 F4A 119.7(11)
C14 C13 C18 110.0(3)
C14 C13 P1 115.0(2)
C18 C13 P1 112.5(2)
C14 C13 H13 106.2
C18 C13 H13 106.2
P1 C13 H13 106.2
C2 C1 C6 111.3(3)
C2 C1 P1 113.1(2)
C6 C1 P1 113.8(2)
C2 C1 H1 106.0
C6 C1 H1 106.0
P1 C1 H1 106.0
C8 C7 C12 110.4(3)
C8 C7 P1 111.9(2)
C12 C7 P1 114.0(2)
C8 C7 H7 106.7
C12 C7 H7 106.7
P1 C7 H7 106.7
C15 C14 C13 109.4(3)
C15 C14 H141 109.8
C13 C14 H141 109.8
C15 C14 H124 109.8
C13 C14 H124 109.8
H141 C14 H124 108.2
C5 C6 C1 109.9(3)
C5 C6 H61 109.7
C1 C6 H61 109.7
C5 C6 H62 109.7
C1 C6 H62 109.7
H61 C6 H62 108.2
C3 C2 C1 110.1(3)
C3 C2 H21 109.6
C1 C2 H21 109.6
C3 C2 H22 109.6
C1 C2 H22 109.6
H21 C2 H22 108.2
C17 C18 C13 109.5(3)
C17 C18 H181 109.8
C13 C18 H181 109.8
C17 C18 H182 109.8
C13 C18 H182 109.8
H181 C18 H182 108.2
C20 C19 P1 119.2(3)
C20 C19 H191 107.5
P1 C19 H191 107.5
C20 C19 H192 107.5
P1 C19 H192 107.5
H191 C19 H192 107.0
C21 C20 C19 112.4(3)
C21 C20 H201 109.1
C19 C20 H201 109.1
C21 C20 H202 109.1
C19 C20 H202 109.1
H201 C20 H202 107.9
C11 C12 C7 110.9(3)
C11 C12 H121 109.5
C7 C12 H121 109.5
C11 C12 H122 109.5
C7 C12 H122 109.5
H121 C12 H122 108.1
C9 C10 C11 111.2(3)
C9 C10 H102 109.4
C11 C10 H102 109.4
C9 C10 H101 109.4
C11 C10 H101 109.4
H102 C10 H101 108.0
C10 C9 C8 111.4(3)
C10 C9 H91 109.3
C8 C9 H91 109.3
C10 C9 H92 109.3
C8 C9 H92 109.3
H91 C9 H92 108.0
C10 C11 C12 111.9(3)
C10 C11 H111 109.2
C12 C11 H111 109.2
C10 C11 H112 109.2
C12 C11 H112 109.2
H111 C11 H112 107.9
C17 C16 C15 111.7(3)
C17 C16 H161 109.3
C15 C16 H161 109.3
C17 C16 H162 109.3
C15 C16 H162 109.3
H161 C16 H162 107.9
C4 C5 C6 111.8(4)
C4 C5 H51 109.3
C6 C5 H51 109.3
C4 C5 H52 109.3
C6 C5 H52 109.3
H51 C5 H52 107.9
C16 C17 C18 111.6(3)
C16 C17 H171 109.3
C18 C17 H171 109.3
C16 C17 H172 109.3
C18 C17 H172 109.3
H171 C17 H172 108.0
C14 C15 C16 110.8(3)
C14 C15 H151 109.5
C16 C15 H151 109.5
C14 C15 H152 109.5
C16 C15 H152 109.5
H151 C15 H152 108.1
C9 C8 C7 111.2(3)
C9 C8 H81 109.4
C7 C8 H81 109.4
C9 C8 H82 109.4
C7 C8 H82 109.4
H81 C8 H82 108.0
C23 C22 C21 116.0(4)
C23 C22 H221 108.3
C21 C22 H221 108.3
C23 C22 H222 108.3
C21 C22 H222 108.3
H221 C22 H222 107.4
C3 C4 C5 111.0(4)
C3 C4 H41 109.4
C5 C4 H41 109.4
C3 C4 H42 109.4
C5 C4 H42 109.4
H41 C4 H42 108.0
C4 C3 C2 111.3(4)
C4 C3 H32 109.4
C2 C3 H32 109.4
C4 C3 H31 109.4
C2 C3 H31 109.4
H32 C3 H31 108.0
C22 C21 C20 115.5(4)
C22 C21 H211 108.4
C20 C21 H211 108.4
C22 C21 H212 108.4
C20 C21 H212 108.4
H211 C21 H212 107.5
C19 P1 C13 107.41(16)
C19 P1 C1 107.35(16)
C13 P1 C1 110.48(16)
C19 P1 C7 111.25(16)
C13 P1 C7 109.19(15)
C1 P1 C7 111.09(15)
C24 C23 C22 120.3(17)
C24 C23 C24A 25.4(17)
C22 C23 C24A 113.5(13)
C24 C23 H231 107.3
C22 C23 H231 107.3
C24A C23 H231 129.9
C24 C23 H232 107.3
C22 C23 H232 107.3
C24A C23 H232 87.8
H231 C23 H232 106.9
C24 C23 H233 96.8
C22 C23 H233 108.1
C24A C23 H233 120.9
H231 C23 H233 12.6
H232 C23 H233 117.6
C24 C23 H234 115.6
C22 C23 H234 107.6
C24A C23 H234 98.4
H231 C23 H234 95.7
H232 C23 H234 11.9
H233 C23 H234 107.0
C25 C24 C23 126.0(17)
C25 C24 H24A 105.8
C23 C24 H24A 105.8
C25 C24 H24B 105.8
C23 C24 H24B 105.8
H24A C24 H24B 106.2
C28 C27 C26 112(2)
C28 C27 H27A 109.2
C26 C27 H27A 109.2
C28 C27 H27B 109.2
C26 C27 H27B 109.2
H27A C27 H27B 107.9
C24 C25 C26 117.0(17)
C24 C25 H25A 108.1
C26 C25 H25A 108.1
C24 C25 H25B 108.1
C26 C25 H25B 108.1
H25A C25 H25B 107.3
C25 C26 C27 112(2)
C25 C26 H26A 109.3
C27 C26 H26A 109.3
C25 C26 H26B 109.3
C27 C26 H26B 109.3
H26A C26 H26B 108.0
C27 C28 H28A 109.5
C27 C28 H28B 109.5
H28A C28 H28B 109.5
C27 C28 H28C 109.5
H28A C28 H28C 109.5
H28B C28 H28C 109.5
C27A C26A C25A 115.4(19)
C27A C26A H26C 108.4
C25A C26A H26C 108.4
C27A C26A H26D 108.4
C25A C26A H26D 108.4
H26C C26A H26D 107.5
C25A C24A C23 125(2)
C25A C24A H24C 106.0
C23 C24A H24C 106.0
C25A C24A H24D 106.0
C23 C24A H24D 106.0
H24C C24A H24D 106.3
C24A C25A C26A 120(2)
C24A C25A H25C 107.4
C26A C25A H25C 107.4
C24A C25A H25D 107.4
C26A C25A H25D 107.4
H25C C25A H25D 107.0
C28A C27A C26A 109.7(19)
C28A C27A H27C 109.7
C26A C27A H27C 109.7
C28A C27A H27D 109.7
C26A C27A H27D 109.7
H27C C27A H27D 108.2
C27A C28A H28D 109.5
C27A C28A H28E 109.5
H28D C28A H28E 109.5
C27A C28A H28F 109.5
H28D C28A H28F 109.5
H28E C28A H28F 109.5

loop_
_geom_bond_atom_site_label_1
_geom_bond_atom_site_label_2
_geom_bond_distance
B1 F1 1.280(10)
B1 F1A 1.285(16)
B1 F2A 1.299(17)
B1 F4 1.301(10)
B1 F5A 1.342(18)
B1 F2 1.349(8)
B1 F3 1.353(10)
B1 F4A 1.366(18)
C13 C14 1.529(5)
C13 C18 1.544(5)
C13 P1 1.813(3)
C13 H13 0.9800
C1 C2 1.527(5)
C1 C6 1.536(5)
C1 P1 1.821(3)
C1 H1 0.9800
C7 C8 1.535(5)
C7 C12 1.535(5)
C7 P1 1.823(3)
C7 H7 0.9800
C14 C15 1.519(5)
C14 H141 0.9700
C14 H124 0.9700
C6 C5 1.514(5)
C6 H61 0.9700
C6 H62 0.9700
C2 C3 1.526(6)
C2 H21 0.9700
C2 H22 0.9700
C18 C17 1.525(5)
C18 H181 0.9700
C18 H182 0.9700
C19 C20 1.513(5)
C19 P1 1.804(3)
C19 H191 0.9700
C19 H192 0.9700
C20 C21 1.495(5)
C20 H201 0.9700
C20 H202 0.9700
C12 C11 1.513(5)
C12 H121 0.9700
C12 H122 0.9700
C10 C9 1.504(6)
C10 C11 1.510(6)
C10 H102 0.9700
C10 H101 0.9700
C9 C8 1.517(5)
C9 H91 0.9700
C9 H92 0.9700
C11 H111 0.9700
C11 H112 0.9700
C16 C17 1.497(6)
C16 C15 1.527(6)
C16 H161 0.9700
C16 H162 0.9700
C5 C4 1.500(6)
C5 H51 0.9700
C5 H52 0.9700
C17 H171 0.9700
C17 H172 0.9700
C15 H151 0.9700
C15 H152 0.9700
C8 H81 0.9700
C8 H82 0.9700
C22 C23 1.469(8)
C22 C21 1.488(6)
C22 H221 0.9700
C22 H222 0.9700
C4 C3 1.497(6)
C4 H41 0.9700
C4 H42 0.9700
C3 H32 0.9700
C3 H31 0.9700
C21 H211 0.9700
C21 H212 0.9700
C23 C24 1.435(16)
C23 C24A 1.484(16)
C23 H231 0.9700
C23 H232 0.9700
C23 H233 0.9700
C23 H234 0.9700
C24 C25 1.399(17)
C24 H24A 0.9700
C24 H24B 0.9700
C27 C28 1.449(19)
C27 C26 1.532(18)
C27 H27A 0.9700
C27 H27B 0.9700
C25 C26 1.446(18)
C25 H25A 0.9700
C25 H25B 0.9700
C26 H26A 0.9700
C26 H26B 0.9700
C28 H28A 0.9600
C28 H28B 0.9600
C28 H28C 0.9600
C26A C27A 1.462(18)
C26A C25A 1.486(17)
C26A H26C 0.9700
C26A H26D 0.9700
C24A C25A 1.446(17)
C24A H24C 0.9700
C24A H24D 0.9700
C25A H25C 0.9700
C25A H25D 0.9700
C27A C28A 1.450(18)
C27A H27C 0.9700
C27A H27D 0.9700
C28A H28D 0.9600
C28A H28E 0.9600
C28A H28F 0.9600
